data_4132566
loop_
_publ_author_name
'Yuan, Shuai'
'Zhang, Peng'
'Zhang, Liangliang'
'Garcia-Esparza, Angel T'
'Sokaras, Dimosthenis'
'Qin, Jun-Sheng'
'Feng, Liang'
'Day, Gregory S.'
'Chen, Wenmiao'
'Drake, Hannah F.'
'Elumalai, Palani'
'Madrahimov, Sherzod T.'
'Sun, Daofeng'
'Zhou, Hong-Cai'

_publ_section_title
;
 Exposed Equatorial Positions of Metal Centers via Sequential Ligand
 Elimination and Installation in MOFs.
;
_journal_issue 34
_journal_name_full 'Journal of the American Chemical Society'
_journal_page_first 10814
_journal_page_last 10819
_journal_paper_doi 10.1021/jacs.8b04886
_journal_volume 140
_journal_year 2018
_chemical_formula_moiety 'C16 H22 Cl2 N2 Ni O6 S2, 2(C2 H6 O S)'
_chemical_formula_sum 'C20 H34 Cl2 N2 Ni O8 S4'
_chemical_formula_weight 688.34
_space_group_crystal_system triclinic
_space_group_IT_number 2
_space_group_name_Hall '-P 1'
_space_group_name_H-M_alt 'P -1'
_atom_sites_solution_hydrogens geom
_atom_sites_solution_primary dual
_audit_creation_date 2018-05-04
_audit_creation_method
;
Olex2 1.2
(compiled 2018.04.26 svn.r3504 for OlexSys, GUI svn.r5492)
;
_cell_angle_alpha 73.312(3)
_cell_angle_beta 82.332(3)
_cell_angle_gamma 75.812(3)
_cell_formula_units_Z 1
_cell_length_a 7.1382(9)
_cell_length_b 10.4292(12)
_cell_length_c 10.7797(13)
_cell_measurement_reflns_used 8439
_cell_measurement_temperature 293(2)
_cell_measurement_theta_max 27.629
_cell_measurement_theta_min 2.467
_cell_volume 743.54(16)
_computing_cell_refinement 'SAINT v8.37A (Bruker, 2015)'
_computing_data_reduction 'SAINT v8.37A (Bruker, 2015)'
_computing_molecular_graphics 'Olex2 (Dolomanov et al., 2009)'
_computing_publication_material 'Olex2 (Dolomanov et al., 2009)'
_computing_structure_refinement 'XL (Sheldrick, 2008)'
_computing_structure_solution 'XT (Sheldrick, 2015)'
_diffrn_ambient_temperature 293(2)
_diffrn_detector 'Bruker APEX2 area detector'
_diffrn_detector_area_resol_mean 7.9
_diffrn_detector_type 'CCD area detector'
_diffrn_measured_fraction_theta_full 0.992
_diffrn_measured_fraction_theta_max 0.977
_diffrn_measurement_device 'three-circle diffractometer'
_diffrn_measurement_device_type 'Bruker SMART APEX2 area detector'
_diffrn_measurement_method '\w and \f scans'
_diffrn_radiation_monochromator 'mirror optics'
_diffrn_radiation_probe x-ray
_diffrn_radiation_type MoK\a
_diffrn_radiation_wavelength 0.71073
_diffrn_reflns_av_R_equivalents 0.0297
_diffrn_reflns_av_unetI/netI 0.0335
_diffrn_reflns_Laue_measured_fraction_full 0.992
_diffrn_reflns_Laue_measured_fraction_max 0.977
_diffrn_reflns_limit_h_max 9
_diffrn_reflns_limit_h_min -9
_diffrn_reflns_limit_k_max 13
_diffrn_reflns_limit_k_min -13
_diffrn_reflns_limit_l_max 13
_diffrn_reflns_limit_l_min -14
_diffrn_reflns_number 10397
_diffrn_reflns_point_group_measured_fraction_full 0.992
_diffrn_reflns_point_group_measured_fraction_max 0.977
_diffrn_reflns_theta_full 25.242
_diffrn_reflns_theta_max 27.629
_diffrn_reflns_theta_min 2.467
_diffrn_source 'microfocus sealed X-ray tube'
_diffrn_source_type 'Incoatec I\ms'
_exptl_absorpt_coefficient_mu 1.157
_exptl_absorpt_correction_T_max 0.7456
_exptl_absorpt_correction_T_min 0.6030
_exptl_absorpt_correction_type multi-scan
_exptl_crystal_colour greenish
_exptl_crystal_colour_modifier greenish
_exptl_crystal_density_diffrn 1.537
_exptl_crystal_description needle
_exptl_crystal_F_000 358
_exptl_crystal_size_max 0.1
_exptl_crystal_size_mid 0.05
_exptl_crystal_size_min 0.03
_refine_diff_density_max 0.344
_refine_diff_density_min -0.627
_refine_diff_density_rms 0.104
_refine_ls_extinction_method none
_refine_ls_goodness_of_fit_ref 1.170
_refine_ls_hydrogen_treatment constr
_refine_ls_matrix_type full
_refine_ls_number_parameters 174
_refine_ls_number_reflns 3382
_refine_ls_number_restraints 0
_refine_ls_restrained_S_all 1.170
_refine_ls_R_factor_all 0.0399
_refine_ls_R_factor_gt 0.0319
_refine_ls_shift/su_max 0.001
_refine_ls_shift/su_mean 0.000
_refine_ls_structure_factor_coef Fsqd
_refine_ls_weighting_details 'w=1/[\s^2^(Fo^2^)+(0.0252P)^2^+0.6965P] where P=(Fo^2^+2Fc^2^)/3'
_refine_ls_weighting_scheme calc
_refine_ls_wR_factor_gt 0.0744
_refine_ls_wR_factor_ref 0.0790
_reflns_Friedel_coverage 0.000
_reflns_number_gt 2979
_reflns_number_total 3382
_reflns_threshold_expression 'I > 2\s(I)'
_cod_data_source_file ja8b04886_si_002.cif
_cod_data_source_block NiINA2
_cod_database_code 4132566
_shelx_shelxl_version_number 2014/7
_shelx_space_group_comment
;
The symmetry employed for this shelxl refinement is uniquely defined
by the following loop, which should always be used as a source of
symmetry information in preference to the above space-group names.
They are only intended as comments.
;
_shelx_estimated_absorpt_t_max 0.966
_shelx_estimated_absorpt_t_min 0.893
_olex2_refinement_description
;
1. Fixed Uiso
 At 1.2 times of:
  All C(H) groups
 At 1.5 times of:
  All C(H,H,H) groups, All O(H) groups
2.a Aromatic/amide H refined with riding coordinates:
 C5(H5), C4(H4), C6(H6), C3(H3)
2.b Idealised Me refined as rotating group:
 C10(H10a,H10b,H10c), C9(H9a,H9b,H9c), C8(H8a,H8b,H8c), C7(H7a,H7b,H7c)
2.c Idealised tetrahedral OH refined as rotating group:
 O2(H2)
;
_olex2_submission_special_instructions 'No special instructions were received'

loop_
_space_group_symop_operation_xyz
'x, y, z'
'-x, -y, -z'

loop_
_atom_site_label
_atom_site_type_symbol
_atom_site_fract_x
_atom_site_fract_y
_atom_site_fract_z
_atom_site_U_iso_or_equiv
_atom_site_adp_type
_atom_site_occupancy
_atom_site_site_symmetry_order
_atom_site_calc_flag
_atom_site_refinement_flags_posn
_atom_site_refinement_flags_adp
_atom_site_refinement_flags_occupancy
Ni1 Ni 1.0000 0.5000 1.0000 0.00972(10) Uani 1 2 d S T P
Cl1 Cl 0.88612(7) 0.31020(5) 0.97180(5) 0.01372(12) Uani 1 1 d . . .
S003 S 0.70783(8) 0.64160(5) 1.20131(5) 0.01413(12) Uani 1 1 d . . .
S004 S 0.04440(8) 0.98650(6) 0.27587(5) 0.01670(13) Uani 1 1 d . . .
O4 O 0.7769(2) 0.51875(14) 1.14511(13) 0.0126(3) Uani 1 1 d . . .
O1 O 0.5233(2) 0.87620(16) 0.43015(14) 0.0177(3) Uani 1 1 d . . .
O3 O 0.0937(2) 0.84528(16) 0.37146(14) 0.0212(4) Uani 1 1 d . . .
O2 O 0.2795(2) 0.8086(2) 0.56655(15) 0.0282(4) Uani 1 1 d . . .
H2 H 0.2245 0.8281 0.4993 0.042 Uiso 1 1 calc GR . .
N1 N 0.8172(2) 0.63262(17) 0.85787(16) 0.0112(3) Uani 1 1 d . . .
C5 C 0.6250(3) 0.6404(2) 0.87369(19) 0.0136(4) Uani 1 1 d . . .
H5 H 0.5727 0.5994 0.9549 0.016 Uiso 1 1 calc R . .
C4 C 0.8894(3) 0.6974(2) 0.74115(19) 0.0130(4) Uani 1 1 d . . .
H4 H 1.0210 0.6970 0.7301 0.016 Uiso 1 1 calc R . .
C2 C 0.5794(3) 0.7668(2) 0.65321(19) 0.0122(4) Uani 1 1 d . . .
C6 C 0.5017(3) 0.7063(2) 0.77543(19) 0.0136(4) Uani 1 1 d . . .
H6 H 0.3693 0.7101 0.7905 0.016 Uiso 1 1 calc R . .
C3 C 0.7764(3) 0.7645(2) 0.63682(19) 0.0129(4) Uani 1 1 d . . .
H3 H 0.8315 0.8073 0.5573 0.015 Uiso 1 1 calc R . .
C1 C 0.4583(3) 0.8249(2) 0.5383(2) 0.0142(4) Uani 1 1 d . . .
C10 C -0.1416(3) 0.9762(2) 0.1876(2) 0.0189(5) Uani 1 1 d . . .
H10A H -0.0978 0.9000 0.1500 0.028 Uiso 1 1 calc GR . .
H10B H -0.1733 1.0594 0.1199 0.028 Uiso 1 1 calc GR . .
H10C H -0.2544 0.9634 0.2450 0.028 Uiso 1 1 calc GR . .
C9 C 0.2362(3) 0.9897(3) 0.1516(2) 0.0237(5) Uani 1 1 d . . .
H9A H 0.3542 0.9861 0.1873 0.036 Uiso 1 1 calc GR . .
H9B H 0.2058 1.0727 0.0834 0.036 Uiso 1 1 calc GR . .
H9C H 0.2518 0.9121 0.1173 0.036 Uiso 1 1 calc GR . .
C8 C 0.4834(3) 0.6139(2) 1.2869(2) 0.0212(5) Uani 1 1 d . . .
H8A H 0.3928 0.6191 1.2264 0.032 Uiso 1 1 calc GR . .
H8B H 0.4328 0.6827 1.3329 0.032 Uiso 1 1 calc GR . .
H8C H 0.5038 0.5248 1.3476 0.032 Uiso 1 1 calc GR . .
C7 C 0.8467(3) 0.6067(2) 1.3378(2) 0.0211(5) Uani 1 1 d . . .
H7A H 0.8386 0.5181 1.3943 0.032 Uiso 1 1 calc GR . .
H7B H 0.7968 0.6754 1.3840 0.032 Uiso 1 1 calc GR . .
H7C H 0.9795 0.6077 1.3085 0.032 Uiso 1 1 calc GR . .

loop_
_atom_site_aniso_label
_atom_site_aniso_U_11
_atom_site_aniso_U_22
_atom_site_aniso_U_33
_atom_site_aniso_U_23
_atom_site_aniso_U_13
_atom_site_aniso_U_12
Ni1 0.01092(19) 0.01021(18) 0.00760(17) -0.00138(13) -0.00132(13) -0.00235(14)
Cl1 0.0159(3) 0.0132(2) 0.0128(2) -0.00318(18) -0.00081(18) -0.00503(18)
S003 0.0158(3) 0.0133(2) 0.0131(2) -0.00439(19) -0.00063(19) -0.00187(19)
S004 0.0193(3) 0.0188(3) 0.0143(2) -0.0058(2) -0.0012(2) -0.0066(2)
O4 0.0139(7) 0.0130(7) 0.0113(7) -0.0052(6) 0.0010(5) -0.0022(6)
O1 0.0187(8) 0.0229(8) 0.0098(7) 0.0001(6) -0.0023(6) -0.0058(6)
O3 0.0208(8) 0.0268(9) 0.0138(7) 0.0025(6) -0.0057(6) -0.0082(7)
O2 0.0140(8) 0.0554(12) 0.0118(7) 0.0001(8) -0.0038(6) -0.0106(8)
N1 0.0125(9) 0.0103(8) 0.0109(8) -0.0027(6) -0.0018(6) -0.0023(6)
C5 0.0148(10) 0.0143(10) 0.0110(9) -0.0013(8) -0.0003(8) -0.0045(8)
C4 0.0122(10) 0.0124(9) 0.0136(9) -0.0020(8) -0.0004(8) -0.0033(8)
C2 0.0143(10) 0.0113(9) 0.0109(9) -0.0037(7) -0.0021(7) -0.0009(8)
C6 0.0118(10) 0.0174(10) 0.0118(9) -0.0039(8) -0.0005(7) -0.0036(8)
C3 0.0147(10) 0.0140(10) 0.0095(9) -0.0023(7) 0.0004(7) -0.0041(8)
C1 0.0136(10) 0.0145(10) 0.0143(10) -0.0044(8) -0.0021(8) -0.0012(8)
C10 0.0196(11) 0.0187(11) 0.0174(10) -0.0015(9) -0.0052(8) -0.0043(9)
C9 0.0216(12) 0.0299(13) 0.0170(11) -0.0009(9) -0.0009(9) -0.0073(10)
C8 0.0161(11) 0.0272(12) 0.0225(11) -0.0123(10) 0.0020(9) -0.0035(9)
C7 0.0225(12) 0.0272(12) 0.0173(10) -0.0099(9) -0.0026(9) -0.0070(10)

loop_
_atom_type_symbol
_atom_type_description
_atom_type_scat_dispersion_real
_atom_type_scat_dispersion_imag
_atom_type_scat_source
C C 0.0033 0.0016 'International Tables Vol C Tables 4.2.6.8 and 6.1.1.4'
H H 0.0000 0.0000 'International Tables Vol C Tables 4.2.6.8 and 6.1.1.4'
Cl Cl 0.1484 0.1585 'International Tables Vol C Tables 4.2.6.8 and 6.1.1.4'
N N 0.0061 0.0033 'International Tables Vol C Tables 4.2.6.8 and 6.1.1.4'
Ni Ni 0.3393 1.1124 'International Tables Vol C Tables 4.2.6.8 and 6.1.1.4'
O O 0.0106 0.0060 'International Tables Vol C Tables 4.2.6.8 and 6.1.1.4'
S S 0.1246 0.1234 'International Tables Vol C Tables 4.2.6.8 and 6.1.1.4'

loop_
_geom_angle_atom_site_label_1
_geom_angle_atom_site_label_2
_geom_angle_atom_site_label_3
_geom_angle
_geom_angle_site_symmetry_1
_geom_angle_site_symmetry_3
Cl1 Ni1 Cl1 180.0 2_767 .
O4 Ni1 Cl1 91.74(4) . 2_767
O4 Ni1 Cl1 88.26(4) . .
O4 Ni1 Cl1 91.74(4) 2_767 .
O4 Ni1 Cl1 88.26(4) 2_767 2_767
O4 Ni1 O4 180.0 . 2_767
O4 Ni1 N1 90.81(6) 2_767 2_767
O4 Ni1 N1 90.81(6) . .
O4 Ni1 N1 89.19(6) 2_767 .
O4 Ni1 N1 89.19(6) . 2_767
N1 Ni1 Cl1 88.70(5) 2_767 2_767
N1 Ni1 Cl1 88.70(5) . .
N1 Ni1 Cl1 91.30(5) . 2_767
N1 Ni1 Cl1 91.30(5) 2_767 .
N1 Ni1 N1 180.00(9) . 2_767
O4 S003 C8 103.00(10) . .
O4 S003 C7 106.11(10) . .
C8 S003 C7 98.38(11) . .
O3 S004 C10 104.46(10) . .
O3 S004 C9 105.73(10) . .
C10 S004 C9 99.06(11) . .
S003 O4 Ni1 125.31(8) . .
C1 O2 H2 109.5 . .
C5 N1 Ni1 120.55(13) . .
C5 N1 C4 117.55(17) . .
C4 N1 Ni1 121.24(14) . .
N1 C5 H5 118.4 . .
N1 C5 C6 123.25(19) . .
C6 C5 H5 118.4 . .
N1 C4 H4 118.5 . .
N1 C4 C3 122.92(19) . .
C3 C4 H4 118.5 . .
C6 C2 C1 121.50(19) . .
C3 C2 C6 118.68(18) . .
C3 C2 C1 119.68(18) . .
C5 C6 C2 118.69(19) . .
C5 C6 H6 120.7 . .
C2 C6 H6 120.7 . .
C4 C3 C2 118.77(18) . .
C4 C3 H3 120.6 . .
C2 C3 H3 120.6 . .
O1 C1 O2 124.47(19) . .
O1 C1 C2 122.82(19) . .
O2 C1 C2 112.64(17) . .
S004 C10 H10A 109.5 . .
S004 C10 H10B 109.5 . .
S004 C10 H10C 109.5 . .
H10A C10 H10B 109.5 . .
H10A C10 H10C 109.5 . .
H10B C10 H10C 109.5 . .
S004 C9 H9A 109.5 . .
S004 C9 H9B 109.5 . .
S004 C9 H9C 109.5 . .
H9A C9 H9B 109.5 . .
H9A C9 H9C 109.5 . .
H9B C9 H9C 109.5 . .
S003 C8 H8A 109.5 . .
S003 C8 H8B 109.5 . .
S003 C8 H8C 109.5 . .
H8A C8 H8B 109.5 . .
H8A C8 H8C 109.5 . .
H8B C8 H8C 109.5 . .
S003 C7 H7A 109.5 . .
S003 C7 H7B 109.5 . .
S003 C7 H7C 109.5 . .
H7A C7 H7B 109.5 . .
H7A C7 H7C 109.5 . .
H7B C7 H7C 109.5 . .

loop_
_geom_bond_atom_site_label_1
_geom_bond_atom_site_label_2
_geom_bond_distance
_geom_bond_site_symmetry_2
Ni1 Cl1 2.4231(5) .
Ni1 Cl1 2.4231(5) 2_767
Ni1 O4 2.0926(14) .
Ni1 O4 2.0927(14) 2_767
Ni1 N1 2.0964(17) .
Ni1 N1 2.0965(17) 2_767
S003 O4 1.5193(14) .
S003 C8 1.784(2) .
S003 C7 1.784(2) .
S004 O3 1.5251(16) .
S004 C10 1.774(2) .
S004 C9 1.782(2) .
O1 C1 1.216(2) .
O2 H2 0.8200 .
O2 C1 1.313(3) .
N1 C5 1.345(3) .
N1 C4 1.347(3) .
C5 H5 0.9300 .
C5 C6 1.379(3) .
C4 H4 0.9300 .
C4 C3 1.385(3) .
C2 C6 1.393(3) .
C2 C3 1.389(3) .
C2 C1 1.499(3) .
C6 H6 0.9300 .
C3 H3 0.9300 .
C10 H10A 0.9600 .
C10 H10B 0.9600 .
C10 H10C 0.9600 .
C9 H9A 0.9600 .
C9 H9B 0.9600 .
C9 H9C 0.9600 .
C8 H8A 0.9600 .
C8 H8B 0.9600 .
C8 H8C 0.9600 .
C7 H7A 0.9600 .
C7 H7B 0.9600 .
C7 H7C 0.9600 .
